data_7134870
loop_
_publ_author_name
'Ji, Luan-Ying'
'Zhou, Jun-Si'
'Liu, Shu-Yi'
'Qin, Yan'
'Lv, Hui-Peng'
'Chen, Xiao-Gang'

_publ_section_title
;
 Effective enhancement of mechanical properties <i>via</i> H/F
 substitution in 3D cyanide hybrid perovskites.
;
_journal_issue 70
_journal_name_full 'Chemical communications (Cambridge, England)'
_journal_page_first 13165
_journal_page_last 13168
_journal_paper_doi 10.1039/d5cc03229f
_journal_volume 61
_journal_year 2025
_chemical_formula_moiety 'C12 Fe2 K2 N12, 4(C2 H7 F N)'
_chemical_formula_sum 'C20 H28 F4 Fe2 K2 N16'
_chemical_formula_weight 758.48
_space_group_crystal_system cubic
_space_group_IT_number 225
_space_group_name_Hall '-F 4 2 3'
_space_group_name_H-M_alt 'F m -3 m'
_atom_sites_solution_hydrogens geom
_audit_creation_method SHELXL-2018/3
_audit_update_record
;
2023-12-09 deposited with the CCDC.	2025-07-24 downloaded from the CCDC.
;
_cell_angle_alpha 90
_cell_angle_beta 90
_cell_angle_gamma 90
_cell_formula_units_Z 2
_cell_length_a 11.8392(4)
_cell_length_b 11.8392(4)
_cell_length_c 11.8392(4)
_cell_measurement_reflns_used 281
_cell_measurement_temperature 423(2)
_cell_measurement_theta_max 73.0290
_cell_measurement_theta_min 10.6050
_cell_volume 1659.46(10)
_computing_cell_refinement 'CrysAlisPro 1.171.42.79a (Rigaku OD, 2022)'
_computing_data_collection 'CrysAlisPro 1.171.42.79a (Rigaku OD, 2022)'
_computing_data_reduction 'CrysAlisPro 1.171.42.79a (Rigaku OD, 2022)'
_computing_structure_refinement 'SHELXL-2018/3 (Sheldrick, 2018)'
_computing_structure_solution 'SHELXT 2018/2 (Sheldrick, 2018)'
_diffrn_ambient_temperature 423(2)
_diffrn_detector_area_resol_mean 10.0000
_diffrn_measured_fraction_theta_full 1.000
_diffrn_measured_fraction_theta_max 0.983
_diffrn_measurement_device_type 'XtaLAB Synergy R, DW system, HyPix'
_diffrn_measurement_method '\w scans'
_diffrn_radiation_type CuK\a
_diffrn_radiation_wavelength 1.54184
_diffrn_reflns_av_R_equivalents 0.0108
_diffrn_reflns_av_unetI/netI 0.0087
_diffrn_reflns_Laue_measured_fraction_full 1.000
_diffrn_reflns_Laue_measured_fraction_max 0.983
_diffrn_reflns_limit_h_max 10
_diffrn_reflns_limit_h_min -14
_diffrn_reflns_limit_k_max 4
_diffrn_reflns_limit_k_min -13
_diffrn_reflns_limit_l_max 10
_diffrn_reflns_limit_l_min -13
_diffrn_reflns_number 436
_diffrn_reflns_point_group_measured_fraction_full 1.000
_diffrn_reflns_point_group_measured_fraction_max 0.983
_diffrn_reflns_theta_full 67.684
_diffrn_reflns_theta_max 74.499
_diffrn_reflns_theta_min 6.476
_diffrn_source 'Rotating-anode X-ray tube'
_exptl_absorpt_coefficient_mu 9.808
_exptl_absorpt_correction_T_max 1.00000
_exptl_absorpt_correction_T_min 0.64133
_exptl_absorpt_correction_type multi-scan
_exptl_crystal_colour 'dull reddish brown'
_exptl_crystal_density_diffrn 1.518
_exptl_crystal_description block
_exptl_crystal_F_000 772
_refine_diff_density_max 0.524
_refine_diff_density_min -0.998
_refine_diff_density_rms 0.111
_refine_ls_extinction_method none
_refine_ls_goodness_of_fit_ref 1.154
_refine_ls_hydrogen_treatment constr
_refine_ls_matrix_type full
_refine_ls_number_parameters 43
_refine_ls_number_reflns 119
_refine_ls_number_restraints 62
_refine_ls_restrained_S_all 0.858
_refine_ls_R_factor_all 0.0797
_refine_ls_R_factor_gt 0.0795
_refine_ls_shift/su_max 0.000
_refine_ls_shift/su_mean 0.000
_refine_ls_structure_factor_coef Fsqd
_refine_ls_weighting_details 'w=1/[\s^2^(Fo^2^)+(0.2200P)^2^] where P=(Fo^2^+2Fc^2^)/3'
_refine_ls_weighting_scheme calc
_refine_ls_wR_factor_gt 0.2112
_refine_ls_wR_factor_ref 0.2131
_reflns_Friedel_coverage 0.000
_reflns_number_gt 115
_reflns_number_total 119
_reflns_threshold_expression 'I > 2\s(I)'
_cod_data_source_file d5cc03229f2.cif
_cod_data_source_block lmz_fyakfecn6_423k_auto
_cod_depositor_comments 'Adding full bibliography for 7134868--7134871.cif.'
_cod_original_cell_volume 1659.46(17)
_cod_database_code 7134870
_shelx_shelxl_version_number 2018/3
_shelx_space_group_comment
;
The symmetry employed for this shelxl refinement is uniquely defined
by the following loop, which should always be used as a source of
symmetry information in preference to the above space-group names.
They are only intended as comments.
;

loop_
_space_group_symop_operation_xyz
'x, y, z'
'-x, -y, z'
'-x, y, -z'
'x, -y, -z'
'z, x, y'
'z, -x, -y'
'-z, -x, y'
'-z, x, -y'
'y, z, x'
'-y, z, -x'
'y, -z, -x'
'-y, -z, x'
'y, x, -z'
'-y, -x, -z'
'y, -x, z'
'-y, x, z'
'x, z, -y'
'-x, z, y'
'-x, -z, -y'
'x, -z, y'
'z, y, -x'
'z, -y, x'
'-z, y, x'
'-z, -y, -x'
'x, y+1/2, z+1/2'
'-x, -y+1/2, z+1/2'
'-x, y+1/2, -z+1/2'
'x, -y+1/2, -z+1/2'
'z, x+1/2, y+1/2'
'z, -x+1/2, -y+1/2'
'-z, -x+1/2, y+1/2'
'-z, x+1/2, -y+1/2'
'y, z+1/2, x+1/2'
'-y, z+1/2, -x+1/2'
'y, -z+1/2, -x+1/2'
'-y, -z+1/2, x+1/2'
'y, x+1/2, -z+1/2'
'-y, -x+1/2, -z+1/2'
'y, -x+1/2, z+1/2'
'-y, x+1/2, z+1/2'
'x, z+1/2, -y+1/2'
'-x, z+1/2, y+1/2'
'-x, -z+1/2, -y+1/2'
'x, -z+1/2, y+1/2'
'z, y+1/2, -x+1/2'
'z, -y+1/2, x+1/2'
'-z, y+1/2, x+1/2'
'-z, -y+1/2, -x+1/2'
'x+1/2, y, z+1/2'
'-x+1/2, -y, z+1/2'
'-x+1/2, y, -z+1/2'
'x+1/2, -y, -z+1/2'
'z+1/2, x, y+1/2'
'z+1/2, -x, -y+1/2'
'-z+1/2, -x, y+1/2'
'-z+1/2, x, -y+1/2'
'y+1/2, z, x+1/2'
'-y+1/2, z, -x+1/2'
'y+1/2, -z, -x+1/2'
'-y+1/2, -z, x+1/2'
'y+1/2, x, -z+1/2'
'-y+1/2, -x, -z+1/2'
'y+1/2, -x, z+1/2'
'-y+1/2, x, z+1/2'
'x+1/2, z, -y+1/2'
'-x+1/2, z, y+1/2'
'-x+1/2, -z, -y+1/2'
'x+1/2, -z, y+1/2'
'z+1/2, y, -x+1/2'
'z+1/2, -y, x+1/2'
'-z+1/2, y, x+1/2'
'-z+1/2, -y, -x+1/2'
'x+1/2, y+1/2, z'
'-x+1/2, -y+1/2, z'
'-x+1/2, y+1/2, -z'
'x+1/2, -y+1/2, -z'
'z+1/2, x+1/2, y'
'z+1/2, -x+1/2, -y'
'-z+1/2, -x+1/2, y'
'-z+1/2, x+1/2, -y'
'y+1/2, z+1/2, x'
'-y+1/2, z+1/2, -x'
'y+1/2, -z+1/2, -x'
'-y+1/2, -z+1/2, x'
'y+1/2, x+1/2, -z'
'-y+1/2, -x+1/2, -z'
'y+1/2, -x+1/2, z'
'-y+1/2, x+1/2, z'
'x+1/2, z+1/2, -y'
'-x+1/2, z+1/2, y'
'-x+1/2, -z+1/2, -y'
'x+1/2, -z+1/2, y'
'z+1/2, y+1/2, -x'
'z+1/2, -y+1/2, x'
'-z+1/2, y+1/2, x'
'-z+1/2, -y+1/2, -x'
'-x, -y, -z'
'x, y, -z'
'x, -y, z'
'-x, y, z'
'-z, -x, -y'
'-z, x, y'
'z, x, -y'
'z, -x, y'
'-y, -z, -x'
'y, -z, x'
'-y, z, x'
'y, z, -x'
'-y, -x, z'
'y, x, z'
'-y, x, -z'
'y, -x, -z'
'-x, -z, y'
'x, -z, -y'
'x, z, y'
'-x, z, -y'
'-z, -y, x'
'-z, y, -x'
'z, -y, -x'
'z, y, x'
'-x, -y+1/2, -z+1/2'
'x, y+1/2, -z+1/2'
'x, -y+1/2, z+1/2'
'-x, y+1/2, z+1/2'
'-z, -x+1/2, -y+1/2'
'-z, x+1/2, y+1/2'
'z, x+1/2, -y+1/2'
'z, -x+1/2, y+1/2'
'-y, -z+1/2, -x+1/2'
'y, -z+1/2, x+1/2'
'-y, z+1/2, x+1/2'
'y, z+1/2, -x+1/2'
'-y, -x+1/2, z+1/2'
'y, x+1/2, z+1/2'
'-y, x+1/2, -z+1/2'
'y, -x+1/2, -z+1/2'
'-x, -z+1/2, y+1/2'
'x, -z+1/2, -y+1/2'
'x, z+1/2, y+1/2'
'-x, z+1/2, -y+1/2'
'-z, -y+1/2, x+1/2'
'-z, y+1/2, -x+1/2'
'z, -y+1/2, -x+1/2'
'z, y+1/2, x+1/2'
'-x+1/2, -y, -z+1/2'
'x+1/2, y, -z+1/2'
'x+1/2, -y, z+1/2'
'-x+1/2, y, z+1/2'
'-z+1/2, -x, -y+1/2'
'-z+1/2, x, y+1/2'
'z+1/2, x, -y+1/2'
'z+1/2, -x, y+1/2'
'-y+1/2, -z, -x+1/2'
'y+1/2, -z, x+1/2'
'-y+1/2, z, x+1/2'
'y+1/2, z, -x+1/2'
'-y+1/2, -x, z+1/2'
'y+1/2, x, z+1/2'
'-y+1/2, x, -z+1/2'
'y+1/2, -x, -z+1/2'
'-x+1/2, -z, y+1/2'
'x+1/2, -z, -y+1/2'
'x+1/2, z, y+1/2'
'-x+1/2, z, -y+1/2'
'-z+1/2, -y, x+1/2'
'-z+1/2, y, -x+1/2'
'z+1/2, -y, -x+1/2'
'z+1/2, y, x+1/2'
'-x+1/2, -y+1/2, -z'
'x+1/2, y+1/2, -z'
'x+1/2, -y+1/2, z'
'-x+1/2, y+1/2, z'
'-z+1/2, -x+1/2, -y'
'-z+1/2, x+1/2, y'
'z+1/2, x+1/2, -y'
'z+1/2, -x+1/2, y'
'-y+1/2, -z+1/2, -x'
'y+1/2, -z+1/2, x'
'-y+1/2, z+1/2, x'
'y+1/2, z+1/2, -x'
'-y+1/2, -x+1/2, z'
'y+1/2, x+1/2, z'
'-y+1/2, x+1/2, -z'
'y+1/2, -x+1/2, -z'
'-x+1/2, -z+1/2, y'
'x+1/2, -z+1/2, -y'
'x+1/2, z+1/2, y'
'-x+1/2, z+1/2, -y'
'-z+1/2, -y+1/2, x'
'-z+1/2, y+1/2, -x'
'z+1/2, -y+1/2, -x'
'z+1/2, y+1/2, x'

loop_
_atom_site_label
_atom_site_type_symbol
_atom_site_fract_x
_atom_site_fract_y
_atom_site_fract_z
_atom_site_U_iso_or_equiv
_atom_site_adp_type
_atom_site_occupancy
_atom_site_site_symmetry_order
_atom_site_calc_flag
_atom_site_refinement_flags_posn
_atom_site_refinement_flags_adp
_atom_site_refinement_flags_occupancy
_atom_site_disorder_assembly
_atom_site_disorder_group
Fe01 Fe 0.500000 0.500000 0.000000 0.0639(15) Uani 1 48 d S T P . .
K002 K 0.500000 0.500000 0.500000 0.0846(19) Uani 1 48 d S T P . .
C003 C 0.500000 0.500000 0.1651(13) 0.131(5) Uani 1 8 d S T P . .
N2 N 0.500000 0.500000 0.2569(9) 0.131(5) Uani 1 8 d S T P . .
C1 C 0.338(4) 0.291(4) 0.216(2) 0.164(14) Uani 0.0417 1 d D U P A -1
H1A H 0.399744 0.259736 0.171233 0.197 Uiso 0.0417 1 calc R U P A -1
H1B H 0.298446 0.346528 0.170800 0.197 Uiso 0.0417 1 calc R U P A -1
F1 F 0.378(4) 0.337(5) 0.315(3) 0.166(15) Uani 0.0417 1 d D U P A -1
C2 C 0.257(5) 0.197(4) 0.255(3) 0.162(15) Uani 0.0417 1 d D U P A -1
H2A H 0.192441 0.191538 0.205603 0.195 Uiso 0.0417 1 calc R U P A -1
H2B H 0.295683 0.124151 0.256130 0.195 Uiso 0.0417 1 calc R U P A -1
N1 N 0.223(8) 0.230(7) 0.371(4) 0.158(19) Uani 0.0417 1 d D U P A -1
H1C H 0.175419 0.178176 0.398242 0.190 Uiso 0.0417 1 calc R U P A -1
H1D H 0.283289 0.234417 0.414698 0.190 Uiso 0.0417 1 calc R U P A -1
H1E H 0.188169 0.296503 0.368146 0.190 Uiso 0.0417 1 calc R U P A -1

loop_
_atom_site_aniso_label
_atom_site_aniso_U_11
_atom_site_aniso_U_22
_atom_site_aniso_U_33
_atom_site_aniso_U_23
_atom_site_aniso_U_13
_atom_site_aniso_U_12
Fe01 0.0639(15) 0.0639(15) 0.0639(15) 0.000 0.000 0.000
K002 0.0846(19) 0.0846(19) 0.0846(19) 0.000 0.000 0.000
C003 0.158(8) 0.158(8) 0.077(5) 0.000 0.000 0.000
N2 0.158(8) 0.158(8) 0.077(5) 0.000 0.000 0.000
C1 0.164(15) 0.164(15) 0.164(15) 0.0000(12) 0.0000(12) 0.0000(12)
F1 0.166(15) 0.166(15) 0.166(15) 0.0000(12) 0.0000(12) 0.0000(12)
C2 0.162(15) 0.162(15) 0.162(15) 0.0000(12) 0.0000(12) 0.0000(12)
N1 0.158(19) 0.158(19) 0.158(19) 0.000(2) 0.000(2) 0.000(2)

loop_
_atom_type_symbol
_atom_type_description
_atom_type_scat_dispersion_real
_atom_type_scat_dispersion_imag
_atom_type_scat_source
C C 0.0181 0.0091 'International Tables Vol C Tables 4.2.6.8 and 6.1.1.4'
H H 0.0000 0.0000 'International Tables Vol C Tables 4.2.6.8 and 6.1.1.4'
F F 0.0727 0.0534 'International Tables Vol C Tables 4.2.6.8 and 6.1.1.4'
Fe Fe -1.1336 3.1974 'International Tables Vol C Tables 4.2.6.8 and 6.1.1.4'
K K 0.3868 1.0657 'International Tables Vol C Tables 4.2.6.8 and 6.1.1.4'
N N 0.0311 0.0180 'International Tables Vol C Tables 4.2.6.8 and 6.1.1.4'

loop_
_geom_angle_atom_site_label_1
_geom_angle_atom_site_label_2
_geom_angle_atom_site_label_3
_geom_angle
_geom_angle_site_symmetry_1
_geom_angle_site_symmetry_3
_geom_angle_publ_flag
C003 Fe01 C003 90.0 129_655 . ?
C003 Fe01 C003 90.0 129_655 97_665 ?
C003 Fe01 C003 180.0 . 97_665 ?
C003 Fe01 C003 90.0 129_655 53_554 ?
C003 Fe01 C003 90.000(1) . 53_554 ?
C003 Fe01 C003 90.0 97_665 53_554 ?
C003 Fe01 C003 90.000(1) 129_655 149_565 ?
C003 Fe01 C003 90.0 . 149_565 ?
C003 Fe01 C003 90.000(1) 97_665 149_565 ?
C003 Fe01 C003 180.0 53_554 149_565 ?
C003 Fe01 C003 180.0 129_655 33_554 ?
C003 Fe01 C003 90.0 . 33_554 ?
C003 Fe01 C003 90.0 97_665 33_554 ?
C003 Fe01 C003 90.0 53_554 33_554 ?
C003 Fe01 C003 90.000(1) 149_565 33_554 ?
N2 K002 N2 90.0 . 105_666 ?
N2 K002 N2 90.0 . 9 ?
N2 K002 N2 180.0 105_666 9 ?
N2 K002 N2 180.0 . 97_666 ?
N2 K002 N2 90.0 105_666 97_666 ?
N2 K002 N2 90.000(1) 9 97_666 ?
N2 K002 N2 90.000(1) . 5 ?
N2 K002 N2 90.0 105_666 5 ?
N2 K002 N2 90.000(2) 9 5 ?
N2 K002 N2 90.0 97_666 5 ?
N2 K002 N2 90.0 . 101_666 ?
N2 K002 N2 90.000(2) 105_666 101_666 ?
N2 K002 N2 90.0 9 101_666 ?
N2 K002 N2 90.000(1) 97_666 101_666 ?
N2 K002 N2 180.0 5 101_666 ?
N2 K002 F1 47.8(7) . . ?
N2 K002 F1 126.3(12) 105_666 . ?
N2 K002 F1 53.7(12) 9 . ?
N2 K002 F1 132.2(8) 97_666 . ?
N2 K002 F1 63.6(9) 5 . ?
N2 K002 F1 116.4(9) 101_666 . ?
N2 C003 Fe01 180.0 . . ?
C003 N2 K002 180.0 . . ?
F1 C1 C2 103.8(8) . . ?
F1 C1 H1A 111.0 . . ?
C2 C1 H1A 111.0 . . ?
F1 C1 H1B 111.0 . . ?
C2 C1 H1B 111.0 . . ?
H1A C1 H1B 109.0 . . ?
C1 F1 K002 164(2) . . ?
N1 C2 C1 105.2(8) . . ?
N1 C2 H2A 110.7 . . ?
C1 C2 H2A 110.7 . . ?
N1 C2 H2B 110.7 . . ?
C1 C2 H2B 110.7 . . ?
H2A C2 H2B 108.8 . . ?
C2 N1 H1C 109.5 . . ?
C2 N1 H1D 109.5 . . ?
H1C N1 H1D 109.5 . . ?
C2 N1 H1E 109.5 . . ?
H1C N1 H1E 109.5 . . ?
H1D N1 H1E 109.5 . . ?

loop_
_geom_bond_atom_site_label_1
_geom_bond_atom_site_label_2
_geom_bond_distance
_geom_bond_site_symmetry_2
_geom_bond_publ_flag
Fe01 C003 1.955(16) 129_655 ?
Fe01 C003 1.955(16) . ?
Fe01 C003 1.955(16) 97_665 ?
Fe01 C003 1.955(16) 53_554 ?
Fe01 C003 1.955(16) 149_565 ?
Fe01 C003 1.955(16) 33_554 ?
K002 N2 2.878(11) . ?
K002 N2 2.878(11) 105_666 ?
K002 N2 2.878(11) 9 ?
K002 N2 2.878(11) 97_666 ?
K002 N2 2.878(11) 5 ?
K002 N2 2.878(11) 101_666 ?
K002 F1 3.26(3) . ?
C003 N2 1.087(17) . ?
C1 F1 1.3800(13) . ?
C1 C2 1.5400(13) . ?
C1 H1A 0.9700 . ?
C1 H1B 0.9700 . ?
C2 N1 1.4800(13) . ?
C2 H2A 0.9700 . ?
C2 H2B 0.9700 . ?
N1 H1C 0.8900 . ?
N1 H1D 0.8900 . ?
N1 H1E 0.8900 . ?

loop_
_geom_torsion_atom_site_label_1
_geom_torsion_atom_site_label_2
_geom_torsion_atom_site_label_3
_geom_torsion_atom_site_label_4
_geom_torsion
_geom_torsion_site_symmetry_1
_geom_torsion_site_symmetry_2
_geom_torsion_site_symmetry_3
_geom_torsion_site_symmetry_4
_geom_torsion_publ_flag
C2 C1 F1 K002 -171(14) . . . . ?
F1 C1 C2 N1 23(7) . . . . ?
